data_7054993
loop_
_publ_author_name
'Vrdoljak, Vi\<snja'
'Prugove\<cki, Biserka'
'Puli\'c, Ivana'
'Cigler, Marko'
'Sviben, Dora'
'Parlov Vukovi\'c, Jelena'
'Novak, Predrag'
'Matkovi\'c-\<Calogovi\'c, Dubravka'
'Cindri\'c, Marina'

_publ_section_title
;
 Dioxidomolybdenum(vi) complexes with isoniazid-related hydrazones:
 solution-based, mechanochemical and UV-light assisted deprotonation
;
_journal_issue 9
_journal_name_full 'New J. Chem.'
_journal_page_first 7322
_journal_paper_doi 10.1039/C5NJ01567G
_journal_volume 39
_journal_year 2015
_chemical_formula_sum 'C13 H12 Cl Mo N3 O5'
_chemical_formula_weight 421.65
_chemical_name_systematic 'cis-dioxido-aqua-(2-oxobenzaldehyde isonicotinylhydrazonato-O,N,O)molybdenum(VI)) chloride'
_space_group_IT_number 14
_symmetry_cell_setting monoclinic
_symmetry_space_group_name_Hall '-P 2ybc'
_symmetry_space_group_name_H-M 'P 1 21/c 1'
_atom_sites_solution_hydrogens geom
_atom_sites_solution_primary direct
_atom_sites_solution_secondary difmap
_audit_creation_method SHELXL-97
_audit_update_record
;
2015-07-10 deposited with the CCDC.
2015-07-15 downloaded from the CCDC.
;
_cell_angle_alpha 90.00
_cell_angle_beta 114.964(4)
_cell_angle_gamma 90.00
_cell_formula_units_Z 4
_cell_length_a 13.3090(5)
_cell_length_b 9.40511(19)
_cell_length_c 13.7393(4)
_cell_measurement_reflns_used 6437
_cell_measurement_temperature 295(2)
_cell_measurement_theta_max 32.4438
_cell_measurement_theta_min 4.1729
_cell_volume 1559.11(10)
_computing_cell_refinement 'CrysAlis RED (Oxford Diffraction,2010)'
_computing_data_collection 'CrysAlis CCD (Oxford Diffraction,2010)'
_computing_data_reduction 'CrysAlis RED (Oxford Diffraction,2010)'
_computing_molecular_graphics 'PLATON98 (Spek, 1990)'
_computing_publication_material 'SHELXL-97 (Sheldrick, 1997)'
_computing_structure_refinement 'SHELXL-97 (Sheldrick, 1997)'
_computing_structure_solution 'SHELXS-97 (Sheldrick, 1990)'
_diffrn_ambient_temperature 295(2)
_diffrn_measured_fraction_theta_full 0.997
_diffrn_measured_fraction_theta_max 0.997
_diffrn_measurement_device_type 'Xcalibur CCD'
_diffrn_measurement_method CCD
_diffrn_radiation_monochromator graphite
_diffrn_radiation_source 'fine-focus sealed tube'
_diffrn_radiation_type MoK\a
_diffrn_radiation_wavelength 0.71073
_diffrn_reflns_av_R_equivalents 0.0339
_diffrn_reflns_av_sigmaI/netI 0.0357
_diffrn_reflns_limit_h_max 18
_diffrn_reflns_limit_h_min -18
_diffrn_reflns_limit_k_max 13
_diffrn_reflns_limit_k_min -13
_diffrn_reflns_limit_l_max 19
_diffrn_reflns_limit_l_min -17
_diffrn_reflns_number 16551
_diffrn_reflns_theta_full 30.00
_diffrn_reflns_theta_max 30.00
_diffrn_reflns_theta_min 4.18
_exptl_absorpt_coefficient_mu 1.041
_exptl_absorpt_correction_T_max 1.00000
_exptl_absorpt_correction_T_min 0.84316
_exptl_absorpt_correction_type multi-scan
_exptl_absorpt_process_details multi-scan
_exptl_crystal_colour yellow
_exptl_crystal_density_diffrn 1.796
_exptl_crystal_density_method 'not measured'
_exptl_crystal_description plate
_exptl_crystal_F_000 840
_exptl_crystal_size_max 0.39
_exptl_crystal_size_mid 0.15
_exptl_crystal_size_min 0.04
_refine_diff_density_max 0.404
_refine_diff_density_min -0.549
_refine_diff_density_rms 0.072
_refine_ls_extinction_method none
_refine_ls_goodness_of_fit_ref 1.047
_refine_ls_hydrogen_treatment mixed
_refine_ls_matrix_type full
_refine_ls_number_parameters 220
_refine_ls_number_reflns 4535
_refine_ls_number_restraints 0
_refine_ls_restrained_S_all 1.047
_refine_ls_R_factor_all 0.0516
_refine_ls_R_factor_gt 0.0337
_refine_ls_shift/su_max 0.002
_refine_ls_shift/su_mean 0.000
_refine_ls_structure_factor_coef Fsqd
_refine_ls_weighting_details 'calc w=1/[\s^2^(Fo^2^)+(0.0292P)^2^+0.3215P] where P=(Fo^2^+2Fc^2^)/3'
_refine_ls_weighting_scheme calc
_refine_ls_wR_factor_gt 0.0673
_refine_ls_wR_factor_ref 0.0730
_reflns_number_gt 3558
_reflns_number_total 4535
_reflns_threshold_expression >2sigma(I)
_cod_data_source_file c5nj01567g2.cif
_cod_data_source_block shelxl
_cod_depositor_comments 'Adding full bibliography for 7054993--7055000.cif.'
_cod_original_cell_volume 1559.11(8)
_cod_original_sg_symbol_H-M P21/c
_cod_database_code 7054993

loop_
_symmetry_equiv_pos_as_xyz
'x, y, z'
'-x, y+1/2, -z+1/2'
'-x, -y, -z'
'x, -y-1/2, z-1/2'

loop_
_atom_site_label
_atom_site_type_symbol
_atom_site_fract_x
_atom_site_fract_y
_atom_site_fract_z
_atom_site_U_iso_or_equiv
_atom_site_adp_type
_atom_site_occupancy
_atom_site_symmetry_multiplicity
_atom_site_calc_flag
_atom_site_refinement_flags
Mo1 Mo 0.317227(18) 0.87835(2) 0.802184(16) 0.03237(7) Uani 1 1 d .
Cl1 Cl 0.96576(6) 0.05848(6) 0.68653(5) 0.04263(15) Uani 1 1 d .
O5 O 0.12868(17) 0.8043(2) 0.71752(15) 0.0397(4) Uani 1 1 d .
N2 N 0.24178(18) 0.8355(2) 0.98571(15) 0.0351(4) Uani 1 1 d .
O4 O 0.28067(18) 0.97299(18) 0.68711(14) 0.0473(5) Uani 1 1 d .
O1 O 0.24781(15) 1.01161(16) 0.87103(12) 0.0350(4) Uani 1 1 d .
O2 O 0.33712(16) 0.68856(18) 0.76226(13) 0.0413(4) Uani 1 1 d .
O3 O 0.45041(16) 0.9212(2) 0.87965(15) 0.0500(5) Uani 1 1 d .
N1 N 0.28882(16) 0.75754(19) 0.92911(14) 0.0304(4) Uani 1 1 d .
C1 C 0.3085(2) 0.6260(2) 0.95653(18) 0.0334(5) Uani 1 1 d .
H1 H 0.2936 0.5931 1.0129 0.040 Uiso 1 1 calc R
C2 C 0.2252(2) 0.9643(2) 0.94961(17) 0.0305(5) Uani 1 1 d .
C10 C 0.3802(2) 0.3896(2) 0.9472(2) 0.0417(6) Uani 1 1 d .
H10 H 0.3701 0.3647 1.0079 0.050 Uiso 1 1 calc R
C5 C 0.1048(3) 1.1193(3) 1.1273(2) 0.0471(7) Uani 1 1 d .
H5 H 0.0848 1.0915 1.1817 0.057 Uiso 1 1 calc R
C3 C 0.17676(19) 1.0662(2) 0.99983(17) 0.0305(5) Uani 1 1 d .
N3 N 0.0913(2) 1.2533(2) 1.09428(18) 0.0451(6) Uani 1 1 d .
C4 C 0.1482(2) 1.0217(3) 1.0816(2) 0.0407(6) Uani 1 1 d .
H4 H 0.1584 0.9277 1.1046 0.049 Uiso 1 1 calc R
C9 C 0.3523(2) 0.5277(2) 0.90452(18) 0.0332(5) Uani 1 1 d .
C11 C 0.4224(2) 0.2910(3) 0.9004(2) 0.0496(7) Uani 1 1 d .
H11 H 0.4405 0.2001 0.9292 0.059 Uiso 1 1 calc R
C7 C 0.1589(2) 1.2060(2) 0.96650(19) 0.0371(5) Uani 1 1 d .
H7 H 0.1758 1.2369 0.9108 0.045 Uiso 1 1 calc R
C8 C 0.3674(2) 0.5622(3) 0.81202(19) 0.0347(5) Uani 1 1 d .
C12 C 0.4373(3) 0.3281(3) 0.8108(3) 0.0525(7) Uani 1 1 d .
H12 H 0.4659 0.2613 0.7792 0.063 Uiso 1 1 calc R
C13 C 0.4112(2) 0.4614(3) 0.7666(2) 0.0459(6) Uani 1 1 d .
H13 H 0.4228 0.4844 0.7063 0.055 Uiso 1 1 calc R
C6 C 0.1164(2) 1.2989(3) 1.0160(2) 0.0440(6) Uani 1 1 d .
H6 H 0.1051 1.3937 0.9948 0.053 Uiso 1 1 calc R
H05A H 0.109(3) 0.741(3) 0.740(2) 0.043(9) Uiso 1 1 d .
H05B H 0.087(3) 0.874(4) 0.702(3) 0.074(12) Uiso 1 1 d .
H3 H 0.067(3) 1.306(3) 1.122(3) 0.065(10) Uiso 1 1 d .

loop_
_atom_site_aniso_label
_atom_site_aniso_U_11
_atom_site_aniso_U_22
_atom_site_aniso_U_33
_atom_site_aniso_U_23
_atom_site_aniso_U_13
_atom_site_aniso_U_12
Mo1 0.04055(13) 0.03056(10) 0.03617(11) 0.00058(8) 0.02610(9) 0.00037(10)
Cl1 0.0476(4) 0.0351(3) 0.0569(4) 0.0083(3) 0.0335(3) 0.0047(3)
O5 0.0407(12) 0.0348(10) 0.0465(10) 0.0026(8) 0.0212(9) 0.0020(9)
N2 0.0431(13) 0.0349(10) 0.0355(10) -0.0009(8) 0.0246(10) 0.0032(9)
O4 0.0686(14) 0.0416(10) 0.0462(10) 0.0068(8) 0.0382(10) 0.0039(10)
O1 0.0479(11) 0.0295(8) 0.0393(9) 0.0000(7) 0.0298(8) 0.0013(8)
O2 0.0550(12) 0.0372(9) 0.0423(9) 0.0008(7) 0.0309(9) 0.0090(9)
O3 0.0432(12) 0.0598(11) 0.0549(11) -0.0079(9) 0.0285(10) -0.0095(10)
N1 0.0333(11) 0.0304(9) 0.0322(9) -0.0004(7) 0.0183(9) 0.0015(8)
C1 0.0324(13) 0.0350(11) 0.0350(11) 0.0029(10) 0.0164(10) -0.0012(11)
C2 0.0336(13) 0.0320(11) 0.0306(11) -0.0038(9) 0.0182(10) -0.0022(10)
C10 0.0343(14) 0.0332(12) 0.0533(15) 0.0008(11) 0.0142(12) -0.0040(11)
C5 0.0617(19) 0.0496(15) 0.0464(14) 0.0029(12) 0.0387(14) 0.0055(14)
C3 0.0303(12) 0.0338(11) 0.0303(11) -0.0037(9) 0.0158(10) -0.0011(10)
N3 0.0583(16) 0.0416(12) 0.0478(13) -0.0041(10) 0.0346(12) 0.0096(12)
C4 0.0525(17) 0.0366(12) 0.0446(13) 0.0050(10) 0.0317(13) 0.0053(12)
C9 0.0266(12) 0.0288(11) 0.0420(12) -0.0029(9) 0.0124(10) -0.0024(10)
C11 0.0405(17) 0.0282(12) 0.0696(18) -0.0036(12) 0.0131(14) 0.0005(12)
C7 0.0452(15) 0.0366(12) 0.0364(12) 0.0006(10) 0.0239(12) 0.0010(11)
C8 0.0288(13) 0.0312(11) 0.0443(13) -0.0055(10) 0.0157(11) -0.0001(10)
C12 0.0427(17) 0.0387(14) 0.073(2) -0.0136(14) 0.0215(15) 0.0068(13)
C13 0.0440(16) 0.0436(14) 0.0565(16) -0.0083(12) 0.0274(14) 0.0059(13)
C6 0.0597(19) 0.0329(12) 0.0478(14) 0.0004(11) 0.0310(14) 0.0058(13)

loop_
_atom_type_symbol
_atom_type_description
_atom_type_scat_dispersion_real
_atom_type_scat_dispersion_imag
_atom_type_scat_source
C C 0.0033 0.0016 'International Tables Vol C Tables 4.2.6.8 and 6.1.1.4'
H H 0.0000 0.0000 'International Tables Vol C Tables 4.2.6.8 and 6.1.1.4'
N N 0.0061 0.0033 'International Tables Vol C Tables 4.2.6.8 and 6.1.1.4'
O O 0.0106 0.0060 'International Tables Vol C Tables 4.2.6.8 and 6.1.1.4'
Cl Cl 0.1484 0.1585 'International Tables Vol C Tables 4.2.6.8 and 6.1.1.4'
Mo Mo -1.6832 0.6857 'International Tables Vol C Tables 4.2.6.8 and 6.1.1.4'

loop_
_geom_angle_atom_site_label_1
_geom_angle_atom_site_label_2
_geom_angle_atom_site_label_3
_geom_angle
O3 Mo1 O4 105.91(10)
O3 Mo1 O2 99.66(9)
O4 Mo1 O2 103.98(8)
O3 Mo1 O1 97.07(8)
O4 Mo1 O1 95.93(7)
O2 Mo1 O1 149.24(7)
O3 Mo1 N1 96.18(8)
O4 Mo1 N1 156.06(9)
O2 Mo1 N1 80.78(6)
O1 Mo1 N1 71.87(6)
O3 Mo1 O5 171.21(8)
O4 Mo1 O5 82.51(9)
O2 Mo1 O5 80.34(8)
O1 Mo1 O5 79.27(7)
N1 Mo1 O5 75.11(7)
C2 N2 N1 108.85(17)
C2 O1 Mo1 118.98(13)
C8 O2 Mo1 136.44(14)
C1 N1 N2 115.19(18)
C1 N1 Mo1 129.34(15)
N2 N1 Mo1 115.46(13)
N1 C1 C9 123.3(2)
N2 C2 O1 124.82(19)
N2 C2 C3 117.80(18)
O1 C2 C3 117.38(19)
C11 C10 C9 121.0(2)
N3 C5 C4 120.2(2)
C7 C3 C4 119.1(2)
C7 C3 C2 120.72(19)
C4 C3 C2 120.2(2)
C6 N3 C5 122.8(2)
C5 C4 C3 118.7(2)
C8 C9 C10 118.4(2)
C8 C9 C1 123.0(2)
C10 C9 C1 118.6(2)
C12 C11 C10 119.3(2)
C6 C7 C3 119.5(2)
O2 C8 C13 117.8(2)
O2 C8 C9 122.5(2)
C13 C8 C9 119.6(2)
C13 C12 C11 121.5(2)
C12 C13 C8 120.1(3)
N3 C6 C7 119.7(2)

loop_
_geom_bond_atom_site_label_1
_geom_bond_atom_site_label_2
_geom_bond_distance
Mo1 O3 1.687(2)
Mo1 O4 1.6968(16)
Mo1 O2 1.9183(16)
Mo1 O1 2.0141(14)
Mo1 N1 2.2431(17)
Mo1 O5 2.381(2)
N2 C2 1.293(3)
N2 N1 1.394(2)
O1 C2 1.315(2)
O2 C8 1.345(3)
N1 C1 1.288(3)
C1 C9 1.434(3)
C2 C3 1.478(3)
C10 C11 1.376(4)
C10 C9 1.409(3)
C5 N3 1.325(3)
C5 C4 1.370(3)
C3 C7 1.380(3)
C3 C4 1.394(3)
N3 C6 1.325(3)
C9 C8 1.406(3)
C11 C12 1.373(4)
C7 C6 1.368(3)
C8 C13 1.390(3)
C12 C13 1.372(4)
